data_2239102
loop_
_publ_author_name
'Saad, Ahlem Ben'
'Elboulali, Adel'
'Ratel-Ramond, Nicolas'
'Mohamed, Rzaigui'
'Toumi, Samah Akriche'

_publ_section_title
;
 Bis(benzylammonium) dihydrogen diphosphate
;
_journal_coeditor_code LH5670
_journal_issue 1
_journal_name_full 'Acta Crystallographica Section E'
_journal_page_first o3
_journal_paper_doi 10.1107/S1600536813032455
_journal_volume 70
_journal_year 2014
_chemical_formula_iupac '2C7 H10 N +, H2 P2 O7 2-'
_chemical_formula_moiety '2(C7 H10 N +), H2 O7 P2 2-'
_chemical_formula_sum 'C14 H22 N2 O7 P2'
_chemical_formula_weight 392.27
_chemical_name_systematic
;
Bis(benzylammonium) dihydrogen diphosphate
;
_space_group_crystal_system monoclinic
_space_group_IT_number 14
_space_group_name_Hall '-P 2ybc'
_space_group_name_H-M_alt 'P 1 21/c 1'
_symmetry_space_group_name_Hall '-P 2ybc'
_symmetry_space_group_name_H-M 'P 1 21/c 1'
_atom_sites_solution_hydrogens geom
_audit_creation_method SHELXL-2013
_cell_angle_alpha 90
_cell_angle_beta 113.4490(10)
_cell_angle_gamma 90
_cell_formula_units_Z 4
_cell_length_a 8.1337(2)
_cell_length_b 28.9015(9)
_cell_length_c 8.4727(2)
_cell_measurement_reflns_used 25
_cell_measurement_temperature 293(2)
_cell_measurement_theta_max 11
_cell_measurement_theta_min 9
_cell_volume 1827.24(9)
_computing_cell_refinement 'DIRAX/LSQ (Duisenberg <i>et al.</i>, 2000)'
_computing_data_collection 'COLLECT (Hooft, 1998)'
_computing_data_reduction 'EvalCCD (Duisenberg <i>et al.</i>, 2003)'
_computing_molecular_graphics
;
ORTEP-3 for Windows (Farrugia, 2012) and DIAMOND (Brandenburg & Putz,
2005)
;
_computing_publication_material
;
WinGX publication routines (Farrugia, 2012)
;
_computing_structure_refinement 'SHELXL97 (Sheldrick, 2008)'
_computing_structure_solution 'SHELXS97 (Sheldrick, 2008)'
_diffrn_ambient_temperature 293(2)
_diffrn_detector_area_resol_mean 9
_diffrn_measured_fraction_theta_full 0.994
_diffrn_measured_fraction_theta_max 0.974
_diffrn_measurement_device_type 'Nonius KappaCCD'
_diffrn_measurement_method 'CCD rotation images, thick slices'
_diffrn_radiation_type MoK\a
_diffrn_radiation_wavelength 0.71073
_diffrn_reflns_av_R_equivalents 0.0252
_diffrn_reflns_limit_h_max 11
_diffrn_reflns_limit_h_min -12
_diffrn_reflns_limit_k_max 45
_diffrn_reflns_limit_k_min -45
_diffrn_reflns_limit_l_max 12
_diffrn_reflns_limit_l_min -13
_diffrn_reflns_number 27919
_diffrn_reflns_theta_full 25.242
_diffrn_reflns_theta_max 34.272
_diffrn_reflns_theta_min 2.714
_exptl_absorpt_coefficient_mu 0.276
_exptl_absorpt_correction_type none
_exptl_crystal_colour colourless
_exptl_crystal_density_diffrn 1.426
_exptl_crystal_description prism
_exptl_crystal_F_000 824
_exptl_crystal_size_max 0.3
_exptl_crystal_size_mid 0.2
_exptl_crystal_size_min 0.1
_refine_diff_density_max 0.515
_refine_diff_density_min -0.281
_refine_ls_extinction_method none
_refine_ls_goodness_of_fit_ref 1.059
_refine_ls_hydrogen_treatment constr
_refine_ls_matrix_type full
_refine_ls_number_parameters 230
_refine_ls_number_reflns 7410
_refine_ls_number_restraints 0
_refine_ls_restrained_S_all 1.059
_refine_ls_R_factor_all 0.0563
_refine_ls_R_factor_gt 0.0428
_refine_ls_shift/su_max 0.001
_refine_ls_shift/su_mean 0.000
_refine_ls_structure_factor_coef Fsqd
_refine_ls_weighting_details 'w=1/[\s^2^(Fo^2^)+(0.0651P)^2^+0.3854P] where P=(Fo^2^+2Fc^2^)/3'
_refine_ls_weighting_scheme calc
_refine_ls_wR_factor_gt 0.1186
_refine_ls_wR_factor_ref 0.1273
_reflns_number_gt 5946
_reflns_number_total 7410
_reflns_threshold_expression I>2\s(I)
_cod_data_source_file lh5670sup1.cif
_cod_data_source_block I
_cod_database_code 2239102
_cod_database_fobs_code 2239102
_shelx_space_group_comment
;
The symmetry employed for this shelxl refinement is uniquely defined
by the following loop, which should always be used as a source of
symmetry information in preference to the above space-group names.
They are only intended as comments.
;
_shelxl_version_number 2.013

loop_
_space_group_symop_operation_xyz
'x, y, z'
'-x, y+1/2, -z+1/2'
'-x, -y, -z'
'x, -y-1/2, z-1/2'

loop_
_atom_site_type_symbol
_atom_site_label
_atom_site_fract_x
_atom_site_fract_y
_atom_site_fract_z
_atom_site_U_iso_or_equiv
_atom_site_adp_type
_atom_site_calc_flag
_atom_site_occupancy
P P1 0.16846(4) 0.04396(2) 0.78619(4) 0.02353(7) Uani d 1
P P2 0.35638(4) -0.03781(2) 0.72893(4) 0.02459(8) Uani d 1
O O1 0.27096(13) 0.08328(3) 0.91571(12) 0.0351(2) Uani d 1
H H1O1 0.3218 0.0723 1.0123 0.053 Uiso calc 1
O O2 0.05569(11) 0.01565(3) 0.85084(12) 0.03180(19) Uani d 1
O O3 0.07455(11) 0.06475(3) 0.61148(11) 0.03265(19) Uani d 1
O O4 0.33579(11) 0.01439(3) 0.78719(13) 0.03276(19) Uani d 1
O O5 0.25728(13) -0.03691(4) 0.52889(12) 0.0401(2) Uani d 1
H H5O5 0.1642 -0.0519 0.4998 0.060 Uiso calc 1
O O6 0.55388(11) -0.04139(3) 0.77466(12) 0.0332(2) Uani d 1
O O7 0.27351(13) -0.07023(4) 0.81039(13) 0.0367(2) Uani d 1
N N1 -0.27361(14) 0.05080(4) 0.87008(14) 0.0304(2) Uani d 1
H H1N1 -0.1667 0.0467 0.8665 0.046 Uiso calc 1
H H2N1 -0.3407 0.0258 0.8287 0.046 Uiso calc 1
H H3N1 -0.2600 0.0554 0.9784 0.046 Uiso calc 1
N N2 -0.16351(14) -0.06105(4) 0.67481(15) 0.0320(2) Uani d 1
H H1N2 -0.1638 -0.0614 0.5697 0.048 Uiso calc 1
H H2N2 -0.0859 -0.0399 0.7386 0.048 Uiso calc 1
H H3N2 -0.2727 -0.0541 0.6681 0.048 Uiso calc 1
C C1 -0.36307(19) 0.09184(5) 0.76385(18) 0.0384(3) Uani d 1
H H1A -0.4815 0.0955 0.7640 0.046 Uiso calc 1
H H1B -0.3769 0.0869 0.6460 0.046 Uiso calc 1
C C2 -0.25602(19) 0.13517(5) 0.83218(19) 0.0372(3) Uani d 1
C C3 -0.1281(3) 0.14896(6) 0.7728(3) 0.0544(4) Uani d 1
H H3 -0.1092 0.1318 0.6887 0.065 Uiso calc 1
C C4 -0.0272(3) 0.18878(8) 0.8397(4) 0.0820(8) Uani d 1
H H4 0.0598 0.1978 0.8008 0.098 Uiso calc 1
C C5 -0.0551(4) 0.21432(8) 0.9606(4) 0.0865(8) Uani d 1
H H5 0.0111 0.2411 1.0026 0.104 Uiso calc 1
C C6 -0.1804(3) 0.20080(7) 1.0213(3) 0.0717(6) Uani d 1
H H6 -0.1980 0.2183 1.1055 0.086 Uiso calc 1
C C7 -0.2814(2) 0.16112(6) 0.9578(2) 0.0498(4) Uani d 1
H H7 -0.3662 0.1520 0.9996 0.060 Uiso calc 1
C C8 -0.11012(18) -0.10755(5) 0.75535(19) 0.0381(3) Uani d 1
H H8A -0.1077 -0.1069 0.8707 0.046 Uiso calc 1
H H8B 0.0098 -0.1148 0.7643 0.046 Uiso calc 1
C C9 -0.23714(18) -0.14468(5) 0.65266(18) 0.0367(3) Uani d 1
C C10 -0.2192(2) -0.16351(7) 0.5112(2) 0.0522(4) Uani d 1
H H10 -0.1301 -0.1526 0.4781 0.063 Uiso calc 1
C C11 -0.3324(3) -0.19860(8) 0.4172(3) 0.0655(5) Uani d 1
H H11 -0.3191 -0.2111 0.3219 0.079 Uiso calc 1
C C12 -0.4640(3) -0.21471(7) 0.4657(3) 0.0689(6) Uani d 1
H H12 -0.5382 -0.2388 0.4050 0.083 Uiso calc 1
C C13 -0.4863(3) -0.19547(8) 0.6032(3) 0.0708(6) Uani d 1
H H13 -0.5781 -0.2058 0.6334 0.085 Uiso calc 1
C C14 -0.3720(3) -0.16037(7) 0.6985(3) 0.0563(4) Uani d 1
H H14 -0.3868 -0.1476 0.7928 0.068 Uiso calc 1

loop_
_atom_site_aniso_label
_atom_site_aniso_U_11
_atom_site_aniso_U_22
_atom_site_aniso_U_33
_atom_site_aniso_U_12
_atom_site_aniso_U_13
_atom_site_aniso_U_23
P1 0.01799(12) 0.03007(15) 0.02214(13) 0.00091(9) 0.00756(9) 0.00035(10)
P2 0.01780(12) 0.03298(16) 0.02239(13) 0.00009(9) 0.00736(9) -0.00164(10)
O1 0.0328(4) 0.0354(5) 0.0301(4) 0.0006(4) 0.0051(3) -0.0056(3)
O2 0.0255(4) 0.0393(5) 0.0350(4) 0.0009(3) 0.0167(3) 0.0055(4)
O3 0.0284(4) 0.0423(5) 0.0243(4) 0.0000(3) 0.0073(3) 0.0042(3)
O4 0.0219(4) 0.0333(5) 0.0454(5) -0.0004(3) 0.0159(3) -0.0050(4)
O5 0.0276(4) 0.0650(7) 0.0250(4) -0.0070(4) 0.0076(3) -0.0027(4)
O6 0.0191(3) 0.0444(5) 0.0345(4) 0.0029(3) 0.0089(3) -0.0056(4)
O7 0.0382(5) 0.0374(5) 0.0379(5) -0.0049(4) 0.0187(4) 0.0000(4)
N1 0.0269(4) 0.0310(5) 0.0351(5) -0.0003(4) 0.0143(4) -0.0008(4)
N2 0.0294(5) 0.0337(6) 0.0367(5) -0.0035(4) 0.0174(4) -0.0033(4)
C1 0.0359(6) 0.0401(7) 0.0359(6) 0.0054(5) 0.0109(5) 0.0047(5)
C2 0.0370(6) 0.0323(6) 0.0423(7) 0.0083(5) 0.0158(5) 0.0087(5)
C3 0.0575(9) 0.0460(9) 0.0719(11) 0.0067(7) 0.0387(9) 0.0124(8)
C4 0.0679(13) 0.0560(13) 0.132(2) -0.0072(10) 0.0504(15) 0.0200(14)
C5 0.0729(14) 0.0381(10) 0.127(2) -0.0086(10) 0.0175(15) 0.0029(12)
C6 0.0788(14) 0.0419(10) 0.0772(14) 0.0134(9) 0.0128(11) -0.0112(9)
C7 0.0545(9) 0.0426(8) 0.0528(9) 0.0113(7) 0.0217(7) 0.0000(7)
C8 0.0315(6) 0.0387(7) 0.0395(6) -0.0033(5) 0.0093(5) 0.0023(5)
C9 0.0324(6) 0.0309(6) 0.0426(7) -0.0009(5) 0.0106(5) 0.0053(5)
C10 0.0475(8) 0.0508(9) 0.0612(10) -0.0059(7) 0.0247(8) -0.0099(8)
C11 0.0687(12) 0.0545(11) 0.0703(12) -0.0080(9) 0.0244(10) -0.0220(9)
C12 0.0640(12) 0.0480(10) 0.0782(14) -0.0195(9) 0.0110(10) -0.0093(10)
C13 0.0656(12) 0.0685(13) 0.0795(14) -0.0334(10) 0.0301(11) -0.0005(11)
C14 0.0568(10) 0.0588(11) 0.0584(10) -0.0203(8) 0.0283(8) -0.0006(8)

loop_
_atom_type_symbol
_atom_type_description
_atom_type_scat_dispersion_real
_atom_type_scat_dispersion_imag
_atom_type_scat_source
C C 0.0033 0.0016 'International Tables Vol C Tables 4.2.6.8 and 6.1.1.4'
H H 0.0000 0.0000 'International Tables Vol C Tables 4.2.6.8 and 6.1.1.4'
N N 0.0061 0.0033 'International Tables Vol C Tables 4.2.6.8 and 6.1.1.4'
O O 0.0106 0.0060 'International Tables Vol C Tables 4.2.6.8 and 6.1.1.4'
P P 0.1023 0.0942 'International Tables Vol C Tables 4.2.6.8 and 6.1.1.4'

loop_
_geom_angle_atom_site_label_1
_geom_angle_atom_site_label_2
_geom_angle_atom_site_label_3
_geom_angle
O2 P1 O3 116.03(5)
O2 P1 O1 112.01(6)
O3 P1 O1 108.73(5)
O2 P1 O4 110.57(5)
O3 P1 O4 108.51(5)
O1 P1 O4 99.70(5)
O7 P2 O6 118.50(6)
O7 P2 O5 112.56(6)
O6 P2 O5 108.61(5)
O7 P2 O4 109.12(5)
O6 P2 O4 102.49(5)
O5 P2 O4 104.16(6)
P1 O1 H1O1 109.5
P1 O4 P2 133.33(6)
P2 O5 H5O5 109.5
C1 N1 H1N1 109.5
C1 N1 H2N1 109.5
H1N1 N1 H2N1 109.5
C1 N1 H3N1 109.5
H1N1 N1 H3N1 109.5
H2N1 N1 H3N1 109.5
C8 N2 H1N2 109.5
C8 N2 H2N2 109.5
H1N2 N2 H2N2 109.5
C8 N2 H3N2 109.5
H1N2 N2 H3N2 109.5
H2N2 N2 H3N2 109.5
N1 C1 C2 111.18(11)
N1 C1 H1A 109.4
C2 C1 H1A 109.4
N1 C1 H1B 109.4
C2 C1 H1B 109.4
H1A C1 H1B 108.0
C3 C2 C7 119.23(16)
C3 C2 C1 120.29(15)
C7 C2 C1 120.46(14)
C2 C3 C4 119.7(2)
C2 C3 H3 120.1
C4 C3 H3 120.1
C5 C4 C3 120.6(2)
C5 C4 H4 119.7
C3 C4 H4 119.7
C4 C5 C6 120.2(2)
C4 C5 H5 119.9
C6 C5 H5 119.9
C5 C6 C7 120.3(2)
C5 C6 H6 119.9
C7 C6 H6 119.9
C2 C7 C6 119.97(19)
C2 C7 H7 120.0
C6 C7 H7 120.0
N2 C8 C9 111.74(11)
N2 C8 H8A 109.3
C9 C8 H8A 109.3
N2 C8 H8B 109.3
C9 C8 H8B 109.3
H8A C8 H8B 107.9
C10 C9 C14 119.20(15)
C10 C9 C8 119.97(14)
C14 C9 C8 120.83(15)
C9 C10 C11 120.81(18)
C9 C10 H10 119.6
C11 C10 H10 119.6
C12 C11 C10 119.7(2)
C12 C11 H11 120.2
C10 C11 H11 120.2
C13 C12 C11 120.08(18)
C13 C12 H12 120.0
C11 C12 H12 120.0
C12 C13 C14 120.38(19)
C12 C13 H13 119.8
C14 C13 H13 119.8
C9 C14 C13 119.82(19)
C9 C14 H14 120.1
C13 C14 H14 120.1

loop_
_geom_bond_atom_site_label_1
_geom_bond_atom_site_label_2
_geom_bond_distance
P1 O2 1.4869(9)
P1 O3 1.4953(9)
P1 O1 1.5693(9)
P1 O4 1.6042(9)
P2 O7 1.4762(10)
P2 O6 1.4987(9)
P2 O5 1.5607(10)
P2 O4 1.6166(10)
O1 H1O1 0.8200
O5 H5O5 0.8200
N1 C1 1.4917(17)
N1 H1N1 0.8900
N1 H2N1 0.8900
N1 H3N1 0.8900
N2 C8 1.4914(18)
N2 H1N2 0.8900
N2 H2N2 0.8900
N2 H3N2 0.8900
C1 C2 1.504(2)
C1 H1A 0.9700
C1 H1B 0.9700
C2 C3 1.382(2)
C2 C7 1.383(2)
C3 C4 1.396(3)
C3 H3 0.9300
C4 C5 1.353(4)
C4 H4 0.9300
C5 C6 1.369(4)
C5 H5 0.9300
C6 C7 1.388(3)
C6 H6 0.9300
C7 H7 0.9300
C8 C9 1.5035(19)
C8 H8A 0.9700
C8 H8B 0.9700
C9 C10 1.376(2)
C9 C14 1.378(2)
C10 C11 1.388(3)
C10 H10 0.9300
C11 C12 1.372(3)
C11 H11 0.9300
C12 C13 1.366(3)
C12 H12 0.9300
C13 C14 1.396(3)
C13 H13 0.9300
C14 H14 0.9300

loop_
_geom_hbond_atom_site_label_D
_geom_hbond_atom_site_label_H
_geom_hbond_atom_site_label_A
_geom_hbond_site_symmetry_A
_geom_hbond_distance_DH
_geom_hbond_distance_HA
_geom_hbond_distance_DA
_geom_hbond_angle_DHA
O1 H1O1 O6 3_657 0.82 1.90 2.7208(13) 174.1
O5 H5O5 O3 3_556 0.82 1.83 2.6061(13) 158.0
N1 H1N1 O2 . 0.89 2.07 2.9292(13) 161.8
N1 H2N1 O6 1_455 0.89 2.10 2.9698(15) 166.3
N1 H2N1 O4 1_455 0.89 2.53 3.1493(13) 126.9
N1 H3N1 O7 3_557 0.89 1.88 2.7645(15) 169.4
N2 H1N2 O3 3_556 0.89 1.94 2.7956(15) 159.7
N2 H2N2 O2 . 0.89 1.98 2.8637(15) 169.3
N2 H3N2 O6 1_455 0.89 1.99 2.8053(14) 152.0
C1 H1B O5 3_556 0.97 2.52 3.3333(19) 140.8
C8 H8B O7 . 0.97 2.40 3.1558(17) 134.8

loop_
_geom_torsion_atom_site_label_1
_geom_torsion_atom_site_label_2
_geom_torsion_atom_site_label_3
_geom_torsion_atom_site_label_4
_geom_torsion
O2 P1 O4 P2 44.21(10)
O3 P1 O4 P2 -84.10(10)
O1 P1 O4 P2 162.27(9)
O7 P2 O4 P1 -51.43(10)
O6 P2 O4 P1 -177.87(9)
O5 P2 O4 P1 68.98(10)
N1 C1 C2 C3 90.66(17)
N1 C1 C2 C7 -87.87(16)
C7 C2 C3 C4 -0.2(3)
C1 C2 C3 C4 -178.79(18)
C2 C3 C4 C5 -0.8(4)
C3 C4 C5 C6 1.3(4)
C4 C5 C6 C7 -0.8(4)
C3 C2 C7 C6 0.7(2)
C1 C2 C7 C6 179.28(15)
C5 C6 C7 C2 -0.2(3)
N2 C8 C9 C10 81.81(18)
N2 C8 C9 C14 -98.38(17)
C14 C9 C10 C11 -1.4(3)
C8 C9 C10 C11 178.43(17)
C9 C10 C11 C12 0.1(3)
C10 C11 C12 C13 1.7(4)
C11 C12 C13 C14 -2.0(4)
C10 C9 C14 C13 1.0(3)
C8 C9 C14 C13 -178.81(18)
C12 C13 C14 C9 0.7(4)
